data_7104397
loop_
_publ_author_name
'Dumitru, Florina'
'Legrand, Yves-Marie'
'Van der Lee, Arie'
'Barboiu, Mihail'

_publ_section_title
;
 Constitutional self-sorting of homochiral supramolecular helical
 single crystals from achiral components.
;
_journal_issue 19
_journal_name_full 'Chemical communications (Cambridge, England)'
_journal_page_first 2667
_journal_page_last 2669
_journal_paper_doi 10.1039/b822619a
_journal_volume 34
_journal_year 2009
_chemical_absolute_configuration ad
_chemical_formula_moiety 'C38 H30 N6 Zn, 2(C F3 O3 S), 2(C2 H3 N)'
_chemical_formula_sum 'C44 H36 F6 N8 O6 S2 Zn'
_chemical_formula_weight 1016.34
_space_group_IT_number 18
_symmetry_cell_setting orthorhombic
_symmetry_space_group_name_Hall 'P 2bc 2'
_symmetry_space_group_name_H-M 'P 2 21 21'
_atom_sites_solution_hydrogens geom
_atom_sites_solution_primary direct
_audit_creation_date 04-08-19
_audit_creation_method CRYSTALS_ver_12.39
_cell_angle_alpha 90
_cell_angle_beta 90
_cell_angle_gamma 90
_cell_formula_units_Z 2
_cell_length_a 8.2081(3)
_cell_length_b 14.5003(5)
_cell_length_c 18.7227(7)
_cell_measurement_reflns_used 12480
_cell_measurement_temperature 120
_cell_measurement_theta_max 25
_cell_measurement_theta_min 2
_cell_volume 2228.37(14)
_computing_cell_refinement 'CrysAlis RED, (Oxford Diffraction, 2002)'
_computing_data_collection 'Xcalibur, (Oxford Diffraction, 2002)'
_computing_data_reduction 'CrysAlis RED, (Oxford Diffraction, 2002)'
_computing_molecular_graphics 'CAMERON (Watkin et al 1996)'
_computing_publication_material 'CRYSTALS (Betteridge et al 2003)'
_computing_structure_refinement 'CRYSTALS (Betteridge et al 2003)'
_computing_structure_solution 'SIR92 (Altomare et al, 1994)'
_diffrn_ambient_temperature 120
_diffrn_measured_fraction_theta_full 0.997
_diffrn_measured_fraction_theta_max 0.930
_diffrn_measurement_device_type 'Oxford Diffraction XCALIBUR'
_diffrn_measurement_method \w
_diffrn_radiation_monochromator graphite
_diffrn_radiation_type 'Mo K\a'
_diffrn_radiation_wavelength 0.71073
_diffrn_reflns_av_R_equivalents 0.077
_diffrn_reflns_limit_h_max 11
_diffrn_reflns_limit_h_min -12
_diffrn_reflns_limit_k_max 21
_diffrn_reflns_limit_k_min -21
_diffrn_reflns_limit_l_max 28
_diffrn_reflns_limit_l_min -28
_diffrn_reflns_number 42552
_diffrn_reflns_theta_full 30.433
_diffrn_reflns_theta_max 32.375
_diffrn_reflns_theta_min 3.301
_diffrn_standards_decay_% 0.00
_diffrn_standards_interval_time 30
_diffrn_standards_number '4 frames'
_exptl_absorpt_coefficient_mu 0.728
_exptl_absorpt_correction_T_max 0.8836
_exptl_absorpt_correction_T_min 0.8336
_exptl_absorpt_correction_type none
_exptl_crystal_colour 'translucent yellow'
_exptl_crystal_density_diffrn 1.515
_exptl_crystal_description prism
_exptl_crystal_F_000 1040
_exptl_crystal_size_max 0.38
_exptl_crystal_size_mid 0.25
_exptl_crystal_size_min 0.17
_refine_diff_density_max 0.57
_refine_diff_density_min -0.73
_refine_ls_abs_structure_details 'Flack, 2027 Friedel-pairs'
_refine_ls_abs_structure_Flack 0.015(9)
_refine_ls_extinction_method None
_refine_ls_goodness_of_fit_ref 1.1160
_refine_ls_hydrogen_treatment noref
_refine_ls_matrix_type full
_refine_ls_number_parameters 304
_refine_ls_number_reflns 5195
_refine_ls_number_restraints 0
_refine_ls_R_factor_all 0.0506
_refine_ls_R_factor_gt 0.0362
_refine_ls_shift/su_max 0.001555
_refine_ls_structure_factor_coef F
_refine_ls_weighting_details
;
Method, part 1, Chebychev polynomial, (Watkin, 1994, Prince, 1982)
[weight] = 1.0/[A~0~*T~0~(x)+A~1~*T~1~(x) ... +A~n-1~]*T~n-1~(x)]
where A~i~ are the Chebychev coefficients listed below and x= Fcalc/Fmax
Method = Robust Weighting (Prince, 1982)
W = [weight] * [1-(deltaF/6*sigmaF)^2^]^2^
A~i~ are:
17.9 -13.6 12.8
;
_refine_ls_weighting_scheme calc
_refine_ls_wR_factor_all 0.0387
_refine_ls_wR_factor_gt 0.0363
_refine_ls_wR_factor_ref 0.0363
_reflns_limit_h_max 12
_reflns_limit_h_min -12
_reflns_limit_k_max 21
_reflns_limit_k_min 0
_reflns_limit_l_max 28
_reflns_limit_l_min 0
_reflns_number_gt 5195
_reflns_number_total 7222
_reflns_threshold_expression I>2.00u(I)
_oxford_diffrn_Wilson_B_factor 0.00
_oxford_diffrn_Wilson_scale 0.00
_oxford_refine_ls_scale 3.021(3)
_oxford_structure_analysis_title vdlee21
_cod_data_source_file b822619a.txt
_cod_data_source_block CRYSTALS_cif1
_cod_depositor_comments
;
The following automatic conversions were performed:
'_symmetry_cell_setting' value 'Orthorhombic' changed to 'orthorhombic'
according to '/home/saulius/struct/CIF-dictionaries/cif_core.dic'
dictionary named 'cif_core.dic' version 2.4.1 from 2010-06-29.

Automatic conversion script
Id: cif_fix_enum 1527 2010-12-29 10:47:43Z saulius 
;
_cod_original_sg_symbol_Hall 'P 2bc 2 '
_cod_original_sg_symbol_H-M 'P 2 21 21 '
_cod_original_formula_sum 'C44 H36 F6 N8 O6 S2 Zn '
_cod_database_code 7104397

loop_
_symmetry_equiv_pos_as_xyz
x,y,z
x,-y,-z
-x,y+1/2,-z+1/2
-x,-y+1/2,z+1/2

loop_
_atom_site_label
_atom_site_type_symbol
_atom_site_fract_x
_atom_site_fract_y
_atom_site_fract_z
_atom_site_U_iso_or_equiv
_atom_site_occupancy
_atom_site_adp_type
_atom_site_refinement_flags_posn
_atom_site_refinement_flags_adp
_atom_site_refinement_flags_occupancy
_atom_site_disorder_assembly
_atom_site_disorder_group
_atom_site_attached_hydrogens
Zn1 Zn -0.51494(4) 0.0000 -1.0000 0.0180 1.0000 Uani S T . . . .
C2 C -0.1840(3) -0.01929(13) -1.12849(12) 0.0221 1.0000 Uani . . . . . .
C3 C -0.0967(3) -0.04313(16) -1.18982(13) 0.0269 1.0000 Uani . . . . . .
C4 C -0.0861(3) 0.01721(17) -1.24625(14) 0.0321 1.0000 Uani . . . . . .
C5 C -0.1637(3) 0.10225(18) -1.24259(13) 0.0329 1.0000 Uani . . . . . .
C6 C -0.2502(3) 0.12786(16) -1.18226(13) 0.0267 1.0000 Uani . . . . . .
C7 C -0.2581(2) 0.06717(15) -1.12475(11) 0.0201 1.0000 Uani . . . . . .
N8 N -0.3405(2) 0.08975(12) -1.06081(10) 0.0190 1.0000 Uani . . . . . .
C9 C -0.3390(3) 0.17361(14) -1.03818(12) 0.0209 1.0000 Uani . . . . . .
C10 C -0.4289(3) 0.19466(13) -0.97234(12) 0.0193 1.0000 Uani . . . . . .
C11 C -0.4217(3) 0.27944(14) -0.93666(13) 0.0237 1.0000 Uani . . . . . .
C12 C -0.5051(3) 0.28758(13) -0.87241(12) 0.0270 1.0000 Uani . . . . . .
C13 C -0.5903(3) 0.21266(15) -0.84456(12) 0.0253 1.0000 Uani . . . . . .
C14 C -0.5934(3) 0.13151(14) -0.88425(11) 0.0185 1.0000 Uani . . . . . .
N15 N -0.5153(2) 0.12421(10) -0.94623(9) 0.0182 1.0000 Uani . . . . . .
C16 C -0.6780(3) 0.04720(13) -0.86135(12) 0.0212 1.0000 Uani . . . . . .
N17 N -0.6775(2) -0.02253(11) -0.90338(10) 0.0193 1.0000 Uani . . . . . .
C18 C -0.7472(3) -0.10650(14) -0.87829(12) 0.0207 1.0000 Uani . . . . . .
C19 C -0.7232(3) -0.13637(17) -0.80802(13) 0.0284 1.0000 Uani . . . . . .
C20 C -0.7957(4) -0.21727(18) -0.78538(14) 0.0342 1.0000 Uani . . . . . .
C21 C -0.8917(3) -0.26839(16) -0.83132(16) 0.0326 1.0000 Uani . . . . . .
C22 C -0.9132(3) -0.23966(16) -0.90104(15) 0.0289 1.0000 Uani . . . . . .
C23 C -0.8389(3) -0.15897(15) -0.92531(13) 0.0246 1.0000 Uani . . . . . .
S24 S -0.29082(7) 0.43242(4) -1.13388(3) 0.0229 1.0000 Uani . . . . . .
O25 O -0.2530(3) 0.38126(15) -1.19761(11) 0.0479 1.0000 Uani . . . . . .
O26 O -0.2234(2) 0.39408(12) -1.06960(10) 0.0329 1.0000 Uani . . . . . .
O27 O -0.2766(3) 0.53049(13) -1.14187(13) 0.0456 1.0000 Uani . . . . . .
C28 C -0.5078(4) 0.4143(2) -1.1226(2) 0.0572 1.0000 Uani . . . . . .
F29 F -0.5398(3) 0.32646(17) -1.11068(18) 0.0928 1.0000 Uani . . . . . .
F30 F -0.5877(3) 0.4402(2) -1.18086(19) 0.1063 1.0000 Uani . . . . . .
F31 F -0.5660(3) 0.4616(2) -1.0686(2) 0.1191 1.0000 Uani . . . . . .
N32 N -1.0026(5) 0.2348(2) -0.90706(18) 0.0657 1.0000 Uani . . . . . .
C33 C -0.9721(4) 0.3081(2) -0.92245(15) 0.0404 1.0000 Uani . . . . . .
C34 C -0.9332(4) 0.4023(2) -0.94394(17) 0.0447 1.0000 Uani . . . . . .
H35 H -0.0250 0.0006 -1.2873 0.0500 1.0000 Uiso . . . . . .
H36 H -0.3608 0.3338 -0.9552 0.0500 1.0000 Uiso . . . . . .
H37 H -0.1963 -0.0688 -1.0868 0.0500 1.0000 Uiso . . . . . .
H38 H -0.4992 0.3431 -0.8462 0.0500 1.0000 Uiso . . . . . .
H39 H -0.2775 0.2171 -1.0648 0.0500 1.0000 Uiso . . . . . .
H40 H -0.9838 -0.2723 -0.9420 0.0500 1.0000 Uiso . . . . . .
H41 H -0.7287 0.0477 -0.8130 0.0500 1.0000 Uiso . . . . . .
H42 H -0.6475 -0.0958 -0.7765 0.0500 1.0000 Uiso . . . . . .
H43 H -0.6417 0.2110 -0.7998 0.0500 1.0000 Uiso . . . . . .
H44 H -0.0367 -0.1100 -1.1912 0.0500 1.0000 Uiso . . . . . .
H45 H -0.3004 0.1854 -1.1800 0.0500 1.0000 Uiso . . . . . .
H46 H -0.8708 -0.1421 -0.9702 0.0500 1.0000 Uiso . . . . . .
H47 H -0.1425 0.1469 -1.2782 0.0500 1.0000 Uiso . . . . . .
H48 H -0.9746 -0.3179 -0.8265 0.0500 1.0000 Uiso . . . . . .
H49 H -0.8000 -0.2352 -0.7285 0.0500 1.0000 Uiso . . . . . .
H50 H -0.9053 0.4409 -0.9011 0.0543 1.0000 Uiso . . . . . .
H51 H -1.0285 0.4311 -0.9692 0.0543 1.0000 Uiso . . . . . .
H52 H -0.8369 0.4025 -0.9774 0.0543 1.0000 Uiso . . . . . .

loop_
_atom_site_aniso_label
_atom_site_aniso_U_11
_atom_site_aniso_U_22
_atom_site_aniso_U_33
_atom_site_aniso_U_23
_atom_site_aniso_U_13
_atom_site_aniso_U_12
Zn1 0.02506(19) 0.01180(11) 0.01725(13) -0.00222(14) 0.0000 0.0000
C2 0.0247(10) 0.0185(9) 0.0232(9) -0.0020(7) 0.0041(8) -0.0012(7)
C3 0.0268(11) 0.0254(11) 0.0286(12) -0.0056(9) 0.0043(9) 0.0020(8)
C4 0.0304(11) 0.0354(14) 0.0304(11) -0.0013(9) 0.0098(9) 0.0021(10)
C5 0.0436(15) 0.0320(12) 0.0231(11) 0.0051(9) 0.0095(10) 0.0028(10)
C6 0.0350(12) 0.0217(10) 0.0235(11) 0.0022(8) 0.0044(9) 0.0034(8)
C7 0.0227(9) 0.0184(8) 0.0192(9) -0.0030(8) 0.0011(7) -0.0029(7)
N8 0.0215(8) 0.0183(8) 0.0171(8) -0.0006(6) 0.0025(6) -0.0003(6)
C9 0.0237(10) 0.0157(8) 0.0234(10) -0.0001(7) 0.0034(8) -0.0023(7)
C10 0.0227(10) 0.0135(8) 0.0218(9) 0.0006(7) -0.0011(8) -0.0004(7)
C11 0.0323(11) 0.0133(8) 0.0254(10) -0.0014(7) 0.0016(9) -0.0032(8)
C12 0.0381(12) 0.0163(8) 0.0265(9) -0.0074(7) 0.0012(11) -0.0019(9)
C13 0.0349(12) 0.0190(9) 0.0220(10) -0.0046(8) 0.0048(9) -0.0026(8)
C14 0.0212(9) 0.0166(8) 0.0176(9) -0.0013(7) 0.0022(7) -0.0010(7)
N15 0.0218(8) 0.0154(6) 0.0173(7) -0.0003(5) 0.0005(7) -0.0013(6)
C16 0.0250(10) 0.0180(9) 0.0206(9) -0.0003(7) 0.0043(8) -0.0020(7)
N17 0.0206(8) 0.0141(7) 0.0231(8) 0.0002(6) 0.0020(7) -0.0023(5)
C18 0.0202(9) 0.0169(9) 0.0250(10) 0.0003(8) 0.0040(7) -0.0024(7)
C19 0.0335(13) 0.0261(10) 0.0256(11) 0.0034(9) 0.0009(10) -0.0042(9)
C20 0.0384(14) 0.0318(12) 0.0323(13) 0.0093(10) 0.0045(11) -0.0045(11)
C21 0.0317(12) 0.0229(11) 0.0432(15) 0.0051(10) 0.0087(11) -0.0052(9)
C22 0.0231(11) 0.0222(10) 0.0414(14) -0.0043(9) 0.0022(10) -0.0049(8)
C23 0.0267(11) 0.0209(10) 0.0262(11) -0.0039(8) 0.0012(9) -0.0027(8)
S24 0.0252(3) 0.0196(2) 0.0239(2) 0.0016(2) -0.0006(2) 0.00295(19)
O25 0.0671(15) 0.0474(12) 0.0291(10) -0.0104(9) -0.0010(10) 0.0124(11)
O26 0.0343(10) 0.0342(9) 0.0302(9) 0.0060(7) -0.0086(7) 0.0000(7)
O27 0.0541(12) 0.0223(8) 0.0604(14) 0.0110(9) 0.0040(11) -0.0005(8)
C28 0.0270(13) 0.0545(17) 0.090(3) 0.0243(17) -0.0044(17) 0.0053(13)
F29 0.0447(12) 0.0759(15) 0.158(3) 0.0591(17) -0.0349(14) -0.0322(11)
F30 0.0498(14) 0.118(2) 0.151(3) 0.064(2) -0.0534(17) -0.0021(15)
F31 0.0617(16) 0.139(3) 0.157(3) 0.002(2) 0.0639(19) 0.0295(16)
N32 0.086(2) 0.0546(16) 0.0563(17) 0.0191(14) 0.004(2) -0.0071(19)
C33 0.0423(15) 0.0498(15) 0.0289(12) 0.0013(11) -0.0017(11) 0.0005(13)
C34 0.0588(19) 0.0394(14) 0.0359(15) -0.0017(12) -0.0041(13) -0.0016(13)

loop_
_atom_type_symbol
_atom_type_scat_dispersion_real
_atom_type_scat_dispersion_imag
_atom_type_scat_Cromer_Mann_a1
_atom_type_scat_Cromer_Mann_b1
_atom_type_scat_Cromer_Mann_a2
_atom_type_scat_Cromer_Mann_b2
_atom_type_scat_Cromer_Mann_a3
_atom_type_scat_Cromer_Mann_b3
_atom_type_scat_Cromer_Mann_a4
_atom_type_scat_Cromer_Mann_b4
_atom_type_scat_Cromer_Mann_c
_atom_type_scat_source
C 0.0033 0.0016 2.3100 20.8439 1.0200 10.2075 1.5886 0.5687 0.8650 51.6512 0.2156 'International Tables Vol C 4.2.6.8 and 6.1.1.4'
H 0.0000 0.0000 0.4930 10.5109 0.3229 26.1257 0.1402 3.1424 0.0408 57.7997 0.0030 'International Tables Vol C 4.2.6.8 and 6.1.1.4'
Zn 0.2220 1.4310 14.0743 3.2655 7.0318 0.2333 5.1652 10.3163 2.4100 58.7097 1.3041 'International Tables Vol C 4.2.6.8 and 6.1.1.4'
F 0.0140 0.0100 3.5392 10.2825 2.6412 4.2944 1.5170 0.2615 1.0243 26.1476 0.2776 'International Tables Vol C 4.2.6.8 and 6.1.1.4'
S 0.1246 0.1234 6.9053 1.4679 5.2034 22.2151 1.4379 0.2536 1.5863 56.1720 0.8669 'International Tables Vol C 4.2.6.8 and 6.1.1.4'
O 0.0106 0.0060 3.0485 13.2771 2.2868 5.7011 1.5463 0.3239 0.8670 32.9089 0.2508 'International Tables Vol C 4.2.6.8 and 6.1.1.4'
N 0.0061 0.0033 12.2126 0.0057 3.1322 9.8933 2.0125 28.9975 1.1663 0.5826 -11.5290 'International Tables Vol C 4.2.6.8 and 6.1.1.4'

loop_
_geom_angle_atom_site_label_1
_geom_angle_site_symmetry_1
_geom_angle_atom_site_label_2
_geom_angle_site_symmetry_2
_geom_angle_atom_site_label_3
_geom_angle_site_symmetry_3
_geom_angle
_geom_angle_publ_flag
N17 2_553 Zn1 . N8 2_553 149.53(6) yes
N17 2_553 Zn1 . N15 2_553 74.71(6) yes
N8 2_553 Zn1 . N15 2_553 75.06(6) yes
N17 2_553 Zn1 . N8 . 83.54(6) yes
N8 2_553 Zn1 . N8 . 100.75(9) yes
N15 2_553 Zn1 . N8 . 105.03(7) yes
N17 2_553 Zn1 . N15 . 105.21(6) yes
N8 2_553 Zn1 . N15 . 105.03(7) yes
N15 2_553 Zn1 . N15 . 179.85(10) yes
N8 . Zn1 . N15 . 75.06(6) yes
N17 2_553 Zn1 . N17 . 108.04(9) yes
N8 2_553 Zn1 . N17 . 83.54(6) yes
N15 2_553 Zn1 . N17 . 105.21(6) yes
N8 . Zn1 . N17 . 149.53(6) yes
N15 . Zn1 . N17 . 74.71(6) yes
C3 . C2 . C7 . 119.2(2) yes
C3 . C2 . H37 . 118.938 no
C7 . C2 . H37 . 121.855 no
C2 . C3 . C4 . 120.4(2) yes
C2 . C3 . H44 . 118.164 no
C4 . C3 . H44 . 121.383 no
C3 . C4 . C5 . 119.9(2) yes
C3 . C4 . H35 . 119.677 no
C5 . C4 . H35 . 120.464 no
C4 . C5 . C6 . 120.9(2) yes
C4 . C5 . H47 . 119.252 no
C6 . C5 . H47 . 119.060 no
C5 . C6 . C7 . 119.0(2) yes
C5 . C6 . H45 . 120.272 no
C7 . C6 . H45 . 120.682 no
C2 . C7 . C6 . 120.59(19) yes
C2 . C7 . N8 . 117.34(19) yes
C6 . C7 . N8 . 122.07(19) yes
Zn1 . N8 . C7 . 126.90(13) yes
Zn1 . N8 . C9 . 112.73(14) yes
C7 . N8 . C9 . 119.54(18) yes
N8 . C9 . C10 . 117.89(18) yes
N8 . C9 . H39 . 117.317 no
C10 . C9 . H39 . 124.776 no
C9 . C10 . C11 . 124.16(19) yes
C9 . C10 . N15 . 114.50(17) yes
C11 . C10 . N15 . 121.3(2) yes
C10 . C11 . C12 . 117.8(2) yes
C10 . C11 . H36 . 123.379 no
C12 . C11 . H36 . 118.798 no
C11 . C12 . C13 . 120.35(18) yes
C11 . C12 . H38 . 119.834 no
C13 . C12 . H38 . 119.730 no
C12 . C13 . C14 . 117.9(2) yes
C12 . C13 . H43 . 125.400 no
C14 . C13 . H43 . 116.582 no
C13 . C14 . N15 . 121.63(19) yes
C13 . C14 . C16 . 123.77(19) yes
N15 . C14 . C16 . 114.59(17) yes
C10 . N15 . C14 . 120.94(17) yes
C10 . N15 . Zn1 . 119.22(14) yes
C14 . N15 . Zn1 . 119.72(13) yes
C14 . C16 . N17 . 118.41(19) yes
C14 . C16 . H41 . 117.149 no
N17 . C16 . H41 . 124.407 no
Zn1 . N17 . C16 . 112.17(13) yes
Zn1 . N17 . C18 . 128.40(13) yes
C16 . N17 . C18 . 118.08(18) yes
N17 . C18 . C19 . 121.22(19) yes
N17 . C18 . C23 . 118.52(19) yes
C19 . C18 . C23 . 120.3(2) yes
C18 . C19 . C20 . 119.4(2) yes
C18 . C19 . H42 . 116.297 no
C20 . C19 . H42 . 124.287 no
C19 . C20 . C21 . 120.6(2) yes
C19 . C20 . H49 . 120.865 no
C21 . C20 . H49 . 117.303 no
C20 . C21 . C22 . 119.9(2) yes
C20 . C21 . H48 . 136.194 no
C22 . C21 . H48 . 102.489 no
C21 . C22 . C23 . 120.3(2) yes
C21 . C22 . H40 . 127.766 no
C23 . C22 . H40 . 111.935 no
C22 . C23 . C18 . 119.4(2) yes
C22 . C23 . H46 . 113.487 no
C18 . C23 . H46 . 126.373 no
O25 . S24 . O26 . 114.32(12) yes
O25 . S24 . O27 . 114.01(14) yes
O26 . S24 . O27 . 116.06(13) yes
O25 . S24 . C28 . 103.56(17) yes
O26 . S24 . C28 . 103.00(14) yes
O27 . S24 . C28 . 103.63(14) yes
S24 . C28 . F29 . 110.8(2) yes
S24 . C28 . F30 . 110.4(3) yes
F29 . C28 . F30 . 108.2(3) yes
S24 . C28 . F31 . 111.9(3) yes
F29 . C28 . F31 . 107.6(3) yes
F30 . C28 . F31 . 107.8(3) yes
N32 . C33 . C34 . 178.8(3) yes
C33 . C34 . H50 . 110.523 no
C33 . C34 . H51 . 110.386 no
H50 . C34 . H51 . 108.833 no
C33 . C34 . H52 . 110.169 no
H50 . C34 . H52 . 108.427 no
H51 . C34 . H52 . 108.445 no

loop_
_geom_bond_atom_site_label_1
_geom_bond_site_symmetry_1
_geom_bond_atom_site_label_2
_geom_bond_site_symmetry_2
_geom_bond_distance
_geom_bond_publ_flag
Zn1 . N17 2_553 2.2717(18) yes
Zn1 . N8 2_553 2.2451(17) yes
Zn1 . N15 2_553 2.0634(15) yes
Zn1 . N8 . 2.2451(17) yes
Zn1 . N15 . 2.0634(15) yes
Zn1 . N17 . 2.2717(18) yes
C2 . C3 . 1.397(3) yes
C2 . C7 . 1.395(3) yes
C2 . H37 . 1.064 no
C3 . C4 . 1.375(4) yes
C3 . H44 . 1.088 no
C4 . C5 . 1.390(3) yes
C4 . H35 . 0.949 no
C5 . C6 . 1.385(3) yes
C5 . H47 . 0.945 no
C6 . C7 . 1.392(3) yes
C6 . H45 . 0.932 no
C7 . N8 . 1.413(3) yes
N8 . C9 . 1.288(3) yes
C9 . C10 . 1.469(3) yes
C9 . H39 . 0.949 no
C10 . C11 . 1.400(3) yes
C10 . N15 . 1.336(3) yes
C11 . C12 . 1.389(3) yes
C11 . H36 . 0.995 no
C12 . C13 . 1.393(3) yes
C12 . H38 . 0.945 no
C13 . C14 . 1.392(3) yes
C13 . H43 . 0.938 no
C14 . N15 . 1.330(3) yes
C14 . C16 . 1.470(3) yes
C16 . N17 . 1.281(3) yes
C16 . H41 . 0.996 no
N17 . C18 . 1.425(3) yes
C18 . C19 . 1.399(3) yes
C18 . C23 . 1.386(3) yes
C19 . C20 . 1.382(3) yes
C19 . H42 . 1.039 no
C20 . C21 . 1.382(4) yes
C20 . H49 . 1.097 no
C21 . C22 . 1.382(4) yes
C21 . H48 . 0.993 no
C22 . C23 . 1.396(3) yes
C22 . H40 . 1.071 no
C23 . H46 . 0.913 no
S24 . O25 . 1.439(2) yes
S24 . O26 . 1.4367(18) yes
S24 . O27 . 1.4348(19) yes
S24 . C28 . 1.812(3) yes
C28 . F29 . 1.320(4) yes
C28 . F30 . 1.327(4) yes
C28 . F31 . 1.311(5) yes
N32 . C33 . 1.130(4) yes
C33 . C34 . 1.460(4) yes
C34 . H50 . 1.004 no
C34 . H51 . 1.004 no
C34 . H52 . 1.009 no
